data_2243544
loop_
_publ_author_name
'Palumbo, Chad T.'
'Kotyk, Christopher M.'
'Ziller, Joseph W.'
'Evans, William J.'

_publ_section_title
;
 Synthesis and crystallographic characterization of diphenylamide
 rare-earth metal complexes <i>Ln</i>(NPh~2~)~3~(THF)~2~ and
 [(Ph~2~N)~2~<i>Ln</i>(\m-NPh~2~)]~2~
;
_journal_coeditor_code ZL2782
_journal_issue 9
_journal_name_full 'Acta Crystallographica Section E'
_journal_page_first 1447
_journal_page_last 1453
_journal_paper_doi 10.1107/S2056989020009998
_journal_volume 76
_journal_year 2020
_chemical_formula_iupac '[Y2 (C12 H10 N)6]'
_chemical_formula_moiety 'C72 H60 N6 Y2'
_chemical_formula_sum 'C72 H60 N6 Y2'
_chemical_formula_weight 1187.08
_chemical_name_systematic Bis[\m-1\k<i>N</i>:2(\h^6^)-diphenylamido]bis[bis(diphenylamido-\k<i>N</i>)yttrium(III)]
_space_group_crystal_system monoclinic
_space_group_IT_number 14
_space_group_name_Hall '-P 2ybc'
_space_group_name_H-M_alt 'P 1 21/c 1'
_atom_sites_solution_hydrogens geom
_atom_sites_solution_primary isomor
_atom_sites_solution_secondary difmap
_audit_creation_method SHELXL-2014/7
_cell_angle_alpha 90
_cell_angle_beta 91.4966(9)
_cell_angle_gamma 90
_cell_formula_units_Z 2
_cell_length_a 9.2776(5)
_cell_length_b 22.5591(13)
_cell_length_c 13.4791(8)
_cell_measurement_reflns_used 8538
_cell_measurement_temperature 88(2)
_cell_measurement_theta_max 28.51
_cell_measurement_theta_min 2.20
_cell_volume 2820.1(3)
_computing_cell_refinement
;
SAINT (Bruker, 2009)
;
_computing_data_collection
;
APEX2 (Bruker, 2014)
;
_computing_data_reduction
;
SAINT (Bruker, 2013)
;
_computing_molecular_graphics
;
SHELXTL (Sheldrick, 2008d)
;
_computing_publication_material
;
SHELXTL (Sheldrick, 2008d)
;
_computing_structure_refinement
;
<i>SHELXL2014/7</i> (Sheldrick, 2015b)
;
_computing_structure_solution
;
<i>SHELXT</i> (Sheldrick, 2015a)
;
_diffrn_ambient_temperature 88(2)
_diffrn_measured_fraction_theta_full 0.999
_diffrn_measured_fraction_theta_max 0.914
_diffrn_measurement_device_type 'Bruker SMART APEXII CCD'
_diffrn_measurement_method '\f and \w scans'
_diffrn_radiation_type MoK\a
_diffrn_radiation_wavelength 0.71073
_diffrn_reflns_av_R_equivalents 0.0369
_diffrn_reflns_av_unetI/netI 0.0418
_diffrn_reflns_limit_h_max 11
_diffrn_reflns_limit_h_min -12
_diffrn_reflns_limit_k_max 29
_diffrn_reflns_limit_k_min -29
_diffrn_reflns_limit_l_max 18
_diffrn_reflns_limit_l_min -18
_diffrn_reflns_number 22940
_diffrn_reflns_theta_full 25.242
_diffrn_reflns_theta_max 28.984
_diffrn_reflns_theta_min 1.760
_diffrn_source 'fine-focus sealed tube'
_exptl_absorpt_coefficient_mu 2.098
_exptl_absorpt_correction_T_max 0.7458
_exptl_absorpt_correction_T_min 0.6221
_exptl_absorpt_correction_type multi-scan
_exptl_absorpt_process_details
;
(SADABS; Krause et al., 2015)
;
_exptl_crystal_colour colorless
_exptl_crystal_density_diffrn 1.398
_exptl_crystal_density_method not_measured
_exptl_crystal_description irregular
_exptl_crystal_F_000 1224
_exptl_crystal_size_max 0.284
_exptl_crystal_size_mid 0.239
_exptl_crystal_size_min 0.146
_refine_diff_density_max 0.388
_refine_diff_density_min -0.348
_refine_ls_extinction_method none
_refine_ls_goodness_of_fit_ref 1.030
_refine_ls_hydrogen_treatment constr
_refine_ls_matrix_type full
_refine_ls_number_parameters 361
_refine_ls_number_reflns 6851
_refine_ls_number_restraints 0
_refine_ls_restrained_S_all 1.030
_refine_ls_R_factor_all 0.0447
_refine_ls_R_factor_gt 0.0315
_refine_ls_shift/su_max 0.005
_refine_ls_shift/su_mean 0.000
_refine_ls_structure_factor_coef Fsqd
_refine_ls_weighting_details 'w=1/[\s^2^(Fo^2^)+(0.0256P)^2^+1.5469P] where P=(Fo^2^+2Fc^2^)/3'
_refine_ls_weighting_scheme calc
_refine_ls_wR_factor_gt 0.0655
_refine_ls_wR_factor_ref 0.0697
_reflns_number_gt 5604
_reflns_number_total 6851
_reflns_threshold_expression 'I > 2\s(I)'
_cod_data_source_file zl2782sup1.cif
_cod_data_source_block 2-Y
_cod_original_sg_symbol_H-M 'P 21/c'
_cod_database_code 2243544
_shelx_space_group_comment
;
The symmetry employed for this shelxl refinement is uniquely defined
by the following loop, which should always be used as a source of
symmetry information in preference to the above space-group names.
They are only intended as comments.
;
_shelx_estimated_absorpt_t_min 0.587
_shelx_estimated_absorpt_t_max 0.749

loop_
_space_group_symop_operation_xyz
'x, y, z'
'-x, y+1/2, -z+1/2'
'-x, -y, -z'
'x, -y-1/2, z-1/2'

loop_
_atom_site_type_symbol
_atom_site_label
_atom_site_fract_x
_atom_site_fract_y
_atom_site_fract_z
_atom_site_U_iso_or_equiv
_atom_site_adp_type
_atom_site_calc_flag
_atom_site_occupancy
_atom_site_disorder_assembly
_atom_site_disorder_group
Y Y1 0.54944(2) 0.53325(2) 0.68672(2) 0.01043(5) Uani d 1 . .
N N1 0.31265(16) 0.46134(6) 0.45267(11) 0.0129(3) Uani d 1 . .
N N2 0.64877(16) 0.59961(6) 0.79024(11) 0.0132(3) Uani d 1 . .
N N3 0.62857(16) 0.44684(6) 0.74806(11) 0.0123(3) Uani d 1 . .
C C1 0.30672(19) 0.49921(8) 0.53141(13) 0.0120(4) Uani d 1 . .
C C2 0.3512(2) 0.55933(8) 0.51771(13) 0.0129(4) Uani d 1 . .
H H2A 0.3950 0.5701 0.4574 0.016 Uiso calc 1 . .
C C3 0.3323(2) 0.60236(8) 0.58964(14) 0.0153(4) Uani d 1 . .
H H3A 0.3573 0.6423 0.5760 0.018 Uiso calc 1 . .
C C4 0.2766(2) 0.58774(8) 0.68228(14) 0.0165(4) Uani d 1 . .
H H4A 0.2649 0.6171 0.7320 0.020 Uiso calc 1 . .
C C5 0.23913(19) 0.52870(8) 0.69904(14) 0.0156(4) Uani d 1 . .
H H5A 0.2004 0.5180 0.7611 0.019 Uiso calc 1 . .
C C6 0.2570(2) 0.48498(8) 0.62716(13) 0.0139(4) Uani d 1 . .
H H6A 0.2356 0.4449 0.6427 0.017 Uiso calc 1 . .
C C7 0.2581(2) 0.40201(8) 0.46423(13) 0.0130(4) Uani d 1 . .
C C8 0.3273(2) 0.35982(8) 0.52516(14) 0.0152(4) Uani d 1 . .
H H8A 0.4088 0.3710 0.5650 0.018 Uiso calc 1 . .
C C9 0.2776(2) 0.30176(8) 0.52768(15) 0.0185(4) Uani d 1 . .
H H9A 0.3250 0.2735 0.5694 0.022 Uiso calc 1 . .
C C10 0.1594(2) 0.28487(8) 0.46973(15) 0.0208(4) Uani d 1 . .
H H10A 0.1266 0.2450 0.4708 0.025 Uiso calc 1 . .
C C11 0.0890(2) 0.32637(9) 0.41005(15) 0.0209(4) Uani d 1 . .
H H11A 0.0073 0.3149 0.3706 0.025 Uiso calc 1 . .
C C12 0.1375(2) 0.38481(8) 0.40774(14) 0.0160(4) Uani d 1 . .
H H12A 0.0879 0.4131 0.3673 0.019 Uiso calc 1 . .
C C13 0.5619(2) 0.65051(8) 0.80710(14) 0.0130(4) Uani d 1 . .
C C14 0.5344(2) 0.69157(8) 0.73156(14) 0.0154(4) Uani d 1 . .
H H14A 0.5840 0.6885 0.6710 0.019 Uiso calc 1 . .
C C15 0.4350(2) 0.73698(8) 0.74429(15) 0.0188(4) Uani d 1 . .
H H15A 0.4140 0.7635 0.6911 0.023 Uiso calc 1 . .
C C16 0.3665(2) 0.74394(8) 0.83363(15) 0.0197(4) Uani d 1 . .
H H16A 0.2990 0.7751 0.8421 0.024 Uiso calc 1 . .
C C17 0.3979(2) 0.70446(8) 0.91100(15) 0.0179(4) Uani d 1 . .
H H17A 0.3532 0.7093 0.9731 0.021 Uiso calc 1 . .
C C18 0.4940(2) 0.65819(8) 0.89794(14) 0.0154(4) Uani d 1 . .
H H18A 0.5140 0.6315 0.9510 0.019 Uiso calc 1 . .
C C19 0.7884(2) 0.60107(8) 0.83245(13) 0.0130(4) Uani d 1 . .
C C20 0.8629(2) 0.54780(8) 0.85134(13) 0.0141(4) Uani d 1 . .
H H20A 0.8173 0.5111 0.8358 0.017 Uiso calc 1 . .
C C21 1.0012(2) 0.54779(9) 0.89210(14) 0.0170(4) Uani d 1 . .
H H21A 1.0484 0.5112 0.9055 0.020 Uiso calc 1 . .
C C22 1.0721(2) 0.60080(9) 0.91365(14) 0.0189(4) Uani d 1 . .
H H22A 1.1672 0.6007 0.9415 0.023 Uiso calc 1 . .
C C23 1.0012(2) 0.65389(9) 0.89366(14) 0.0190(4) Uani d 1 . .
H H23A 1.0492 0.6904 0.9069 0.023 Uiso calc 1 . .
C C24 0.8614(2) 0.65436(8) 0.85456(13) 0.0155(4) Uani d 1 . .
H H24A 0.8143 0.6912 0.8425 0.019 Uiso calc 1 . .
C C25 0.7441(2) 0.40688(8) 0.74930(13) 0.0124(4) Uani d 1 . .
C C26 0.8493(2) 0.40999(8) 0.67643(14) 0.0152(4) Uani d 1 . .
H H26A 0.8444 0.4409 0.6285 0.018 Uiso calc 1 . .
C C27 0.9602(2) 0.36881(9) 0.67311(15) 0.0190(4) Uani d 1 . .
H H27A 1.0283 0.3712 0.6218 0.023 Uiso calc 1 . .
C C28 0.9729(2) 0.32415(8) 0.74394(16) 0.0202(4) Uani d 1 . .
H H28A 1.0460 0.2948 0.7396 0.024 Uiso calc 1 . .
C C29 0.8770(2) 0.32330(8) 0.82083(15) 0.0192(4) Uani d 1 . .
H H29A 0.8884 0.2947 0.8722 0.023 Uiso calc 1 . .
C C30 0.7640(2) 0.36378(8) 0.82387(14) 0.0149(4) Uani d 1 . .
H H30A 0.6993 0.3623 0.8772 0.018 Uiso calc 1 . .
C C31 0.5091(2) 0.43248(8) 0.80708(13) 0.0121(4) Uani d 1 . .
C C32 0.4588(2) 0.47383(8) 0.87565(13) 0.0140(4) Uani d 1 . .
H H32A 0.5116 0.5093 0.8880 0.017 Uiso calc 1 . .
C C33 0.3312(2) 0.46328(9) 0.92599(13) 0.0169(4) Uani d 1 . .
H H33A 0.2969 0.4921 0.9710 0.020 Uiso calc 1 . .
C C34 0.2549(2) 0.41164(9) 0.91104(14) 0.0186(4) Uani d 1 . .
H H34A 0.1683 0.4048 0.9452 0.022 Uiso calc 1 . .
C C35 0.3065(2) 0.36940(9) 0.84486(14) 0.0185(4) Uani d 1 . .
H H35A 0.2560 0.3331 0.8356 0.022 Uiso calc 1 . .
C C36 0.4298(2) 0.37982(8) 0.79293(13) 0.0144(4) Uani d 1 . .
H H36A 0.4617 0.3511 0.7469 0.017 Uiso calc 1 . .

loop_
_atom_site_aniso_label
_atom_site_aniso_U_11
_atom_site_aniso_U_22
_atom_site_aniso_U_33
_atom_site_aniso_U_12
_atom_site_aniso_U_13
_atom_site_aniso_U_23
Y1 0.01069(9) 0.00997(8) 0.01062(9) 0.00022(7) 0.00014(6) -0.00005(7)
N1 0.0126(8) 0.0122(7) 0.0139(7) -0.0011(6) 0.0014(6) 0.0014(6)
N2 0.0136(8) 0.0108(7) 0.0150(8) 0.0010(6) -0.0008(6) -0.0003(6)
N3 0.0114(8) 0.0124(7) 0.0131(8) 0.0013(6) 0.0025(6) 0.0009(6)
C1 0.0085(9) 0.0150(9) 0.0125(9) 0.0019(7) -0.0012(7) 0.0005(7)
C2 0.0117(9) 0.0148(9) 0.0124(9) 0.0011(7) 0.0013(7) 0.0017(7)
C3 0.0133(10) 0.0145(9) 0.0179(9) 0.0018(7) -0.0030(8) 0.0004(7)
C4 0.0129(10) 0.0202(9) 0.0161(9) 0.0056(8) -0.0025(8) -0.0057(7)
C5 0.0090(9) 0.0245(10) 0.0134(9) 0.0024(8) 0.0007(7) -0.0001(8)
C6 0.0115(9) 0.0164(9) 0.0137(9) 0.0002(7) 0.0012(7) 0.0019(7)
C7 0.0151(10) 0.0121(8) 0.0119(9) -0.0012(7) 0.0049(7) -0.0002(7)
C8 0.0129(10) 0.0167(9) 0.0162(9) -0.0008(7) 0.0029(8) 0.0010(7)
C9 0.0199(11) 0.0150(9) 0.0210(10) 0.0020(8) 0.0063(8) 0.0038(8)
C10 0.0270(12) 0.0134(9) 0.0226(10) -0.0053(8) 0.0081(9) -0.0012(8)
C11 0.0210(11) 0.0238(10) 0.0180(10) -0.0094(8) 0.0008(8) -0.0025(8)
C12 0.0163(10) 0.0185(9) 0.0133(9) -0.0003(8) 0.0017(8) 0.0021(7)
C13 0.0107(9) 0.0112(8) 0.0168(9) -0.0024(7) -0.0030(7) -0.0017(7)
C14 0.0176(10) 0.0127(9) 0.0159(9) -0.0027(7) -0.0004(8) -0.0004(7)
C15 0.0206(11) 0.0127(9) 0.0229(10) 0.0003(8) -0.0033(8) 0.0039(8)
C16 0.0149(10) 0.0140(9) 0.0299(11) 0.0040(8) -0.0023(8) -0.0010(8)
C17 0.0174(10) 0.0187(9) 0.0177(10) 0.0006(8) 0.0022(8) -0.0034(8)
C18 0.0159(10) 0.0149(9) 0.0154(9) -0.0006(7) -0.0015(8) 0.0012(7)
C19 0.0141(10) 0.0167(9) 0.0082(8) -0.0003(7) 0.0021(7) -0.0010(7)
C20 0.0167(10) 0.0143(9) 0.0115(9) 0.0006(7) 0.0028(7) -0.0015(7)
C21 0.0160(10) 0.0204(9) 0.0148(9) 0.0039(8) 0.0033(8) -0.0007(7)
C22 0.0123(10) 0.0275(10) 0.0171(9) 0.0009(8) 0.0022(8) -0.0039(8)
C23 0.0162(10) 0.0206(10) 0.0205(10) -0.0035(8) 0.0024(8) -0.0063(8)
C24 0.0181(10) 0.0135(9) 0.0150(9) -0.0003(8) 0.0034(8) -0.0015(7)
C25 0.0115(9) 0.0109(8) 0.0146(9) -0.0009(7) -0.0017(7) -0.0033(7)
C26 0.0137(10) 0.0166(9) 0.0153(9) -0.0018(7) -0.0002(7) -0.0007(7)
C27 0.0110(10) 0.0240(10) 0.0222(10) -0.0012(8) 0.0022(8) -0.0078(8)
C28 0.0120(10) 0.0165(9) 0.0317(11) 0.0033(8) -0.0055(8) -0.0055(8)
C29 0.0176(11) 0.0153(9) 0.0242(11) -0.0011(8) -0.0067(8) 0.0019(8)
C30 0.0150(10) 0.0150(9) 0.0148(9) -0.0010(7) -0.0007(7) -0.0015(7)
C31 0.0110(9) 0.0143(9) 0.0108(8) 0.0020(7) -0.0019(7) 0.0038(7)
C32 0.0148(9) 0.0150(9) 0.0121(9) 0.0005(7) -0.0008(7) -0.0001(7)
C33 0.0158(10) 0.0225(9) 0.0123(9) 0.0060(8) 0.0002(7) 0.0014(8)
C34 0.0112(10) 0.0285(11) 0.0161(9) -0.0002(8) 0.0009(8) 0.0079(8)
C35 0.0168(10) 0.0208(9) 0.0175(10) -0.0053(8) -0.0041(8) 0.0046(8)
C36 0.0152(10) 0.0149(9) 0.0132(9) 0.0004(7) -0.0005(7) 0.0001(7)

loop_
_atom_type_symbol
_atom_type_description
_atom_type_scat_dispersion_real
_atom_type_scat_dispersion_imag
_atom_type_scat_source
C C 0.0033 0.0016 'International Tables Vol C Tables 4.2.6.8 and 6.1.1.4'
H H 0.0000 0.0000 'International Tables Vol C Tables 4.2.6.8 and 6.1.1.4'
N N 0.0061 0.0033 'International Tables Vol C Tables 4.2.6.8 and 6.1.1.4'
Y Y -2.7962 3.5667 'International Tables Vol C Tables 4.2.6.8 and 6.1.1.4'

loop_
_geom_angle_atom_site_label_1
_geom_angle_atom_site_label_2
_geom_angle_atom_site_label_3
_geom_angle_site_symmetry_1
_geom_angle_site_symmetry_3
_geom_angle
_geom_angle_publ_flag
Cnt Y1 N1 . 3_666 100.5 ?
Cnt Y1 N2 . . 123.8 ?
Cnt Y1 N3 . . 121.4 ?
N2 Y1 N3 . . 103.17(5) ?
N2 Y1 N1 . 3_666 104.21(5) ?
N3 Y1 N1 . 3_666 99.43(5) ?
N2 Y1 C4 . . 94.41(5) ?
N3 Y1 C4 . . 132.53(6) ?
N1 Y1 C4 3_666 . 118.56(5) ?
N2 Y1 C31 . . 103.88(5) ?
N3 Y1 C31 . . 29.77(5) ?
N1 Y1 C31 3_666 . 126.59(5) ?
C4 Y1 C31 . . 103.38(6) ?
N2 Y1 C3 . . 101.33(5) ?
N3 Y1 C3 . . 150.68(6) ?
N1 Y1 C3 3_666 . 89.86(5) ?
C4 Y1 C3 . . 28.73(5) ?
C31 Y1 C3 . . 127.13(5) ?
N2 Y1 C5 . . 112.58(6) ?
N3 Y1 C5 . . 105.43(6) ?
N1 Y1 C5 3_666 . 128.61(5) ?
C4 Y1 C5 . . 28.31(5) ?
C31 Y1 C5 . . 77.94(5) ?
C3 Y1 C5 . . 49.47(5) ?
N2 Y1 C2 . . 126.06(5) ?
N3 Y1 C2 . . 130.70(5) ?
N1 Y1 C2 3_666 . 73.02(5) ?
C4 Y1 C2 . . 49.74(5) ?
C31 Y1 C2 . . 121.00(5) ?
C3 Y1 C2 . . 27.62(5) ?
C5 Y1 C2 . . 56.59(5) ?
N2 Y1 C6 . . 139.83(5) ?
N3 Y1 C6 . . 93.91(5) ?
N1 Y1 C6 3_666 . 108.49(5) ?
C4 Y1 C6 . . 49.37(5) ?
C31 Y1 C6 . . 74.34(5) ?
C3 Y1 C6 . . 56.81(5) ?
C5 Y1 C6 . . 27.25(5) ?
C2 Y1 C6 . . 47.72(5) ?
N2 Y1 C32 . . 83.68(5) ?
N3 Y1 C32 . . 52.85(5) ?
N1 Y1 C32 3_666 . 152.25(5) ?
C4 Y1 C32 . . 86.65(5) ?
C31 Y1 C32 . . 27.52(5) ?
C3 Y1 C32 . . 115.01(5) ?
C5 Y1 C32 . . 68.62(5) ?
C2 Y1 C32 . . 123.95(5) ?
C6 Y1 C32 . . 78.19(5) ?
N2 Y1 C1 . . 149.52(5) ?
N3 Y1 C1 . . 104.90(5) ?
N1 Y1 C1 3_666 . 82.69(5) ?
C4 Y1 C1 . . 57.44(5) ?
C31 Y1 C1 . . 94.75(5) ?
C3 Y1 C1 . . 48.48(5) ?
C5 Y1 C1 . . 47.88(5) ?
C2 Y1 C1 . . 27.02(5) ?
C6 Y1 C1 . . 26.62(5) ?
C32 Y1 C1 . . 104.12(5) ?
C1 N1 C7 . . 118.43(15) ?
C1 N1 Y1 . 3_666 129.47(12) ?
C7 N1 Y1 . 3_666 109.96(11) ?
C19 N2 C13 . . 115.92(14) ?
C19 N2 Y1 . . 129.23(12) ?
C13 N2 Y1 . . 114.50(11) ?
C25 N3 C31 . . 117.09(15) ?
C25 N3 Y1 . . 144.12(12) ?
C31 N3 Y1 . . 98.78(10) ?
N1 C1 C6 . . 125.92(16) ?
N1 C1 C2 . . 118.38(16) ?
C6 C1 C2 . . 115.69(16) ?
N1 C1 Y1 . . 129.11(12) ?
C6 C1 Y1 . . 72.07(10) ?
C2 C1 Y1 . . 69.46(10) ?
C3 C2 C1 . . 122.09(17) ?
C3 C2 Y1 . . 71.78(10) ?
C1 C2 Y1 . . 83.53(10) ?
C3 C2 H2A . . 119.0 ?
C1 C2 H2A . . 119.0 ?
Y1 C2 H2A . . 116.1 ?
C2 C3 C4 . . 120.94(17) ?
C2 C3 Y1 . . 80.60(11) ?
C4 C3 Y1 . . 74.56(10) ?
C2 C3 H3A . . 119.5 ?
C4 C3 H3A . . 119.5 ?
Y1 C3 H3A . . 115.8 ?
C5 C4 C3 . . 117.86(17) ?
C5 C4 Y1 . . 78.91(11) ?
C3 C4 Y1 . . 76.71(11) ?
C5 C4 H4A . . 121.1 ?
C3 C4 H4A . . 121.1 ?
Y1 C4 H4A . . 114.2 ?
C6 C5 C4 . . 121.80(17) ?
C6 C5 Y1 . . 81.28(11) ?
C4 C5 Y1 . . 72.79(11) ?
C6 C5 H5A . . 119.1 ?
C4 C5 H5A . . 119.1 ?
Y1 C5 H5A . . 117.4 ?
C5 C6 C1 . . 121.28(17) ?
C5 C6 Y1 . . 71.47(11) ?
C1 C6 Y1 . . 81.32(11) ?
C5 C6 H6A . . 119.4 ?
C1 C6 H6A . . 119.4 ?
Y1 C6 H6A . . 118.6 ?
C12 C7 C8 . . 118.71(17) ?
C12 C7 N1 . . 118.64(16) ?
C8 C7 N1 . . 122.51(16) ?
C9 C8 C7 . . 120.47(18) ?
C9 C8 H8A . . 119.8 ?
C7 C8 H8A . . 119.8 ?
C10 C9 C8 . . 120.32(18) ?
C10 C9 H9A . . 119.8 ?
C8 C9 H9A . . 119.8 ?
C9 C10 C11 . . 119.74(18) ?
C9 C10 H10A . . 120.1 ?
C11 C10 H10A . . 120.1 ?
C10 C11 C12 . . 120.26(19) ?
C10 C11 H11A . . 119.9 ?
C12 C11 H11A . . 119.9 ?
C7 C12 C11 . . 120.47(18) ?
C7 C12 H12A . . 119.8 ?
C11 C12 H12A . . 119.8 ?
C14 C13 C18 . . 118.54(17) ?
C14 C13 N2 . . 120.80(17) ?
C18 C13 N2 . . 120.51(16) ?
C15 C14 C13 . . 120.50(18) ?
C15 C14 H14A . . 119.7 ?
C13 C14 H14A . . 119.7 ?
C16 C15 C14 . . 120.75(18) ?
C16 C15 H15A . . 119.6 ?
C14 C15 H15A . . 119.6 ?
C15 C16 C17 . . 119.01(18) ?
C15 C16 H16A . . 120.5 ?
C17 C16 H16A . . 120.5 ?
C18 C17 C16 . . 120.52(18) ?
C18 C17 H17A . . 119.7 ?
C16 C17 H17A . . 119.7 ?
C17 C18 C13 . . 120.57(17) ?
C17 C18 H18A . . 119.7 ?
C13 C18 H18A . . 119.7 ?
N2 C19 C20 . . 119.88(16) ?
N2 C19 C24 . . 122.71(16) ?
C20 C19 C24 . . 117.37(17) ?
C21 C20 C19 . . 121.25(17) ?
C21 C20 H20A . . 119.4 ?
C19 C20 H20A . . 119.4 ?
C20 C21 C22 . . 120.75(18) ?
C20 C21 H21A . . 119.6 ?
C22 C21 H21A . . 119.6 ?
C23 C22 C21 . . 118.79(18) ?
C23 C22 H22A . . 120.6 ?
C21 C22 H22A . . 120.6 ?
C24 C23 C22 . . 120.89(18) ?
C24 C23 H23A . . 119.6 ?
C22 C23 H23A . . 119.6 ?
C23 C24 C19 . . 120.91(17) ?
C23 C24 H24A . . 119.5 ?
C19 C24 H24A . . 119.5 ?
N3 C25 C26 . . 120.34(16) ?
N3 C25 C30 . . 122.66(17) ?
C26 C25 C30 . . 116.97(17) ?
C27 C26 C25 . . 121.22(18) ?
C27 C26 H26A . . 119.4 ?
C25 C26 H26A . . 119.4 ?
C26 C27 C28 . . 120.82(19) ?
C26 C27 H27A . . 119.6 ?
C28 C27 H27A . . 119.6 ?
C29 C28 C27 . . 118.65(18) ?
C29 C28 H28A . . 120.7 ?
C27 C28 H28A . . 120.7 ?
C28 C29 C30 . . 120.84(18) ?
C28 C29 H29A . . 119.6 ?
C30 C29 H29A . . 119.6 ?
C29 C30 C25 . . 121.16(18) ?
C29 C30 H30A . . 119.4 ?
C25 C30 H30A . . 119.4 ?
C32 C31 C36 . . 117.97(17) ?
C32 C31 N3 . . 119.75(16) ?
C36 C31 N3 . . 122.01(16) ?
C32 C31 Y1 . . 83.94(11) ?
C36 C31 Y1 . . 132.71(12) ?
N3 C31 Y1 . . 51.44(8) ?
C33 C32 C31 . . 120.45(17) ?
C33 C32 Y1 . . 137.96(12) ?
C31 C32 Y1 . . 68.54(10) ?
C33 C32 H32A . . 119.8 ?
C31 C32 H32A . . 119.8 ?
Y1 C32 H32A . . 67.7 ?
C34 C33 C32 . . 120.75(18) ?
C34 C33 H33A . . 119.6 ?
C32 C33 H33A . . 119.6 ?
C33 C34 C35 . . 119.16(18) ?
C33 C34 H34A . . 120.4 ?
C35 C34 H34A . . 120.4 ?
C36 C35 C34 . . 120.73(18) ?
C36 C35 H35A . . 119.6 ?
C34 C35 H35A . . 119.6 ?
C35 C36 C31 . . 120.90(17) ?
C35 C36 H36A . . 119.6 ?
C31 C36 H36A . . 119.6 ?

loop_
_geom_bond_atom_site_label_1
_geom_bond_atom_site_label_2
_geom_bond_site_symmetry_2
_geom_bond_distance
_geom_bond_publ_flag
Y1 Cnt . 2.584 ?
Y1 N2 . 2.2294(15) ?
Y1 N3 . 2.2340(15) ?
Y1 N1 3_666 2.3039(15) ?
Y1 C4 . 2.8129(19) ?
Y1 C31 . 2.8235(17) ?
Y1 C3 . 2.8400(18) ?
Y1 C5 . 2.8898(18) ?
Y1 C2 . 2.9498(18) ?
Y1 C6 . 3.0125(19) ?
Y1 C32 . 3.0169(18) ?
Y1 C1 . 3.1300(18) ?
N1 C1 . 1.365(2) ?
N1 C7 . 1.441(2) ?
N1 Y1 3_666 2.3039(15) ?
N2 C19 . 1.401(2) ?
N2 C13 . 1.425(2) ?
N3 C25 . 1.400(2) ?
N3 C31 . 1.419(2) ?
C1 C6 . 1.419(3) ?
C1 C2 . 1.431(2) ?
C2 C3 . 1.386(3) ?
C2 H2A . 0.9500 ?
C3 C4 . 1.403(3) ?
C3 H3A . 0.9500 ?
C4 C5 . 1.396(3) ?
C4 H4A . 0.9500 ?
C5 C6 . 1.396(3) ?
C5 H5A . 0.9500 ?
C6 H6A . 0.9500 ?
C7 C12 . 1.392(3) ?
C7 C8 . 1.402(2) ?
C8 C9 . 1.389(3) ?
C8 H8A . 0.9500 ?
C9 C10 . 1.383(3) ?
C9 H9A . 0.9500 ?
C10 C11 . 1.387(3) ?
C10 H10A . 0.9500 ?
C11 C12 . 1.394(3) ?
C11 H11A . 0.9500 ?
C12 H12A . 0.9500 ?
C13 C14 . 1.395(2) ?
C13 C18 . 1.402(3) ?
C14 C15 . 1.392(3) ?
C14 H14A . 0.9500 ?
C15 C16 . 1.386(3) ?
C15 H15A . 0.9500 ?
C16 C17 . 1.396(3) ?
C16 H16A . 0.9500 ?
C17 C18 . 1.387(3) ?
C17 H17A . 0.9500 ?
C18 H18A . 0.9500 ?
C19 C20 . 1.406(2) ?
C19 C24 . 1.408(2) ?
C20 C21 . 1.383(3) ?
C20 H20A . 0.9500 ?
C21 C22 . 1.392(3) ?
C21 H21A . 0.9500 ?
C22 C23 . 1.389(3) ?
C22 H22A . 0.9500 ?
C23 C24 . 1.387(3) ?
C23 H23A . 0.9500 ?
C24 H24A . 0.9500 ?
C25 C26 . 1.404(3) ?
C25 C30 . 1.407(3) ?
C26 C27 . 1.388(3) ?
C26 H26A . 0.9500 ?
C27 C28 . 1.391(3) ?
C27 H27A . 0.9500 ?
C28 C29 . 1.384(3) ?
C28 H28A . 0.9500 ?
C29 C30 . 1.391(3) ?
C29 H29A . 0.9500 ?
C30 H30A . 0.9500 ?
C31 C32 . 1.402(3) ?
C31 C36 . 1.408(2) ?
C32 C33 . 1.400(3) ?
C32 H32A . 0.9500 ?
C33 C34 . 1.375(3) ?
C33 H33A . 0.9500 ?
C34 C35 . 1.398(3) ?
C34 H34A . 0.9500 ?
C35 C36 . 1.376(3) ?
C35 H35A . 0.9500 ?
C36 H36A . 0.9500 ?

loop_
_geom_torsion_atom_site_label_1
_geom_torsion_atom_site_label_2
_geom_torsion_atom_site_label_3
_geom_torsion_atom_site_label_4
_geom_torsion_site_symmetry_1
_geom_torsion_site_symmetry_2
_geom_torsion_site_symmetry_3
_geom_torsion_site_symmetry_4
_geom_torsion
_geom_torsion_publ_flag
C7 N1 C1 C6 . . . . 3.1(3) ?
Y1 N1 C1 C6 3_666 . . . -158.49(14) ?
C7 N1 C1 C2 . . . . -175.55(16) ?
Y1 N1 C1 C2 3_666 . . . 22.9(2) ?
C7 N1 C1 Y1 . . . . 98.74(18) ?
Y1 N1 C1 Y1 3_666 . . . -62.81(19) ?
N1 C1 C2 C3 . . . . 171.99(17) ?
C6 C1 C2 C3 . . . . -6.8(3) ?
Y1 C1 C2 C3 . . . . -63.73(16) ?
N1 C1 C2 Y1 . . . . -124.28(15) ?
C6 C1 C2 Y1 . . . . 56.97(15) ?
C1 C2 C3 C4 . . . . 4.2(3) ?
Y1 C2 C3 C4 . . . . -65.55(16) ?
C1 C2 C3 Y1 . . . . 69.72(16) ?
C2 C3 C4 C5 . . . . -0.9(3) ?
Y1 C3 C4 C5 . . . . -69.60(15) ?
C2 C3 C4 Y1 . . . . 68.71(16) ?
C3 C4 C5 C6 . . . . 0.6(3) ?
Y1 C4 C5 C6 . . . . -67.73(17) ?
C3 C4 C5 Y1 . . . . 68.36(15) ?
C4 C5 C6 C1 . . . . -3.6(3) ?
Y1 C5 C6 C1 . . . . -67.05(16) ?
C4 C5 C6 Y1 . . . . 63.42(16) ?
N1 C1 C6 C5 . . . . -172.21(17) ?
C2 C1 C6 C5 . . . . 6.4(3) ?
Y1 C1 C6 C5 . . . . 62.04(16) ?
N1 C1 C6 Y1 . . . . 125.75(18) ?
C2 C1 C6 Y1 . . . . -55.60(14) ?
C1 N1 C7 C12 . . . . 114.78(19) ?
Y1 N1 C7 C12 3_666 . . . -80.29(18) ?
C1 N1 C7 C8 . . . . -69.5(2) ?
Y1 N1 C7 C8 3_666 . . . 95.41(17) ?
C12 C7 C8 C9 . . . . 1.1(3) ?
N1 C7 C8 C9 . . . . -174.64(17) ?
C7 C8 C9 C10 . . . . 0.2(3) ?
C8 C9 C10 C11 . . . . -1.0(3) ?
C9 C10 C11 C12 . . . . 0.5(3) ?
C8 C7 C12 C11 . . . . -1.6(3) ?
N1 C7 C12 C11 . . . . 174.28(17) ?
C10 C11 C12 C7 . . . . 0.8(3) ?
C19 N2 C13 C14 . . . . 105.47(19) ?
Y1 N2 C13 C14 . . . . -68.39(19) ?
C19 N2 C13 C18 . . . . -79.0(2) ?
Y1 N2 C13 C18 . . . . 107.16(16) ?
C18 C13 C14 C15 . . . . -3.9(3) ?
N2 C13 C14 C15 . . . . 171.74(17) ?
C13 C14 C15 C16 . . . . 3.0(3) ?
C14 C15 C16 C17 . . . . -0.3(3) ?
C15 C16 C17 C18 . . . . -1.4(3) ?
C16 C17 C18 C13 . . . . 0.4(3) ?
C14 C13 C18 C17 . . . . 2.2(3) ?
N2 C13 C18 C17 . . . . -173.45(17) ?
C13 N2 C19 C20 . . . . 157.34(16) ?
Y1 N2 C19 C20 . . . . -29.9(2) ?
C13 N2 C19 C24 . . . . -24.8(2) ?
Y1 N2 C19 C24 . . . . 148.01(14) ?
N2 C19 C20 C21 . . . . 179.41(17) ?
C24 C19 C20 C21 . . . . 1.4(3) ?
C19 C20 C21 C22 . . . . -1.4(3) ?
C20 C21 C22 C23 . . . . 0.1(3) ?
C21 C22 C23 C24 . . . . 1.1(3) ?
C22 C23 C24 C19 . . . . -1.1(3) ?
N2 C19 C24 C23 . . . . -178.09(17) ?
C20 C19 C24 C23 . . . . -0.2(3) ?
C31 N3 C25 C26 . . . . 164.66(16) ?
Y1 N3 C25 C26 . . . . -16.9(3) ?
C31 N3 C25 C30 . . . . -17.7(2) ?
Y1 N3 C25 C30 . . . . 160.73(15) ?
N3 C25 C26 C27 . . . . -176.41(17) ?
C30 C25 C26 C27 . . . . 5.8(3) ?
C25 C26 C27 C28 . . . . -2.0(3) ?
C26 C27 C28 C29 . . . . -3.2(3) ?
C27 C28 C29 C30 . . . . 4.3(3) ?
C28 C29 C30 C25 . . . . -0.2(3) ?
N3 C25 C30 C29 . . . . 177.55(17) ?
C26 C25 C30 C29 . . . . -4.8(3) ?
C25 N3 C31 C32 . . . . 126.76(17) ?
Y1 N3 C31 C32 . . . . -52.32(17) ?
C25 N3 C31 C36 . . . . -59.3(2) ?
Y1 N3 C31 C36 . . . . 121.64(15) ?
C25 N3 C31 Y1 . . . . 179.08(17) ?
C36 C31 C32 C33 . . . . -1.7(3) ?
N3 C31 C32 C33 . . . . 172.48(16) ?
Y1 C31 C32 C33 . . . . 133.99(16) ?
C36 C31 C32 Y1 . . . . -135.72(16) ?
N3 C31 C32 Y1 . . . . 38.49(13) ?
C31 C32 C33 C34 . . . . 1.6(3) ?
Y1 C32 C33 C34 . . . . 92.7(2) ?
C32 C33 C34 C35 . . . . 0.2(3) ?
C33 C34 C35 C36 . . . . -1.9(3) ?
C34 C35 C36 C31 . . . . 1.7(3) ?
C32 C31 C36 C35 . . . . 0.1(3) ?
N3 C31 C36 C35 . . . . -174.01(17) ?
Y1 C31 C36 C35 . . . . -109.05(19) ?

_cod_database_fobs_code 2243544
